data_1552301
loop_
_publ_author_name
'Zhang, Sijing'
'Han, Heguo'
'Xu, Yahan'
'Ma, Wen'
'Wu, Jieying'

_publ_section_title
;
 7-{3-Ethoxy-4-[2-(2-methoxyethoxy)ethoxy]phenyl}-5,6,8,9-tetrahydrodibenzo[<i>c</i>,<i>h</i>]acridine
;
_journal_coeditor_code HB4313
_journal_issue 9
_journal_name_full IUCrData
_journal_page_first x191205
_journal_paper_doi 10.1107/S2414314619012057
_journal_volume 4
_journal_year 2019
_chemical_formula_iupac 'C34 H35 N O4'
_chemical_formula_moiety 'C34 H35 N O4'
_chemical_formula_sum 'C34 H35 N O4'
_chemical_formula_weight 521.63
_chemical_name_systematic
7-{3-Ethoxy-4-[2-(2-methoxyethoxy)ethoxy]phenyl}-5,6,8,9-tetrahydrodibenzo[<i>c</i>,<i>h</i>]acridine
_space_group_crystal_system monoclinic
_space_group_IT_number 14
_space_group_name_Hall '-P 2ybc'
_space_group_name_H-M_alt 'P 1 21/c 1'
_symmetry_space_group_name_Hall '-P 2ybc'
_symmetry_space_group_name_H-M 'P 1 21/c 1'
_atom_sites_solution_hydrogens geom
_atom_sites_solution_primary dual
_audit_creation_method
;
Olex2 1.2
(compiled 2018.05.29 svn.r3508 for OlexSys, GUI svn.r5506)
;
_cell_angle_alpha 90
_cell_angle_beta 111.056(2)
_cell_angle_gamma 90
_cell_formula_units_Z 4
_cell_length_a 9.1797(13)
_cell_length_b 30.203(4)
_cell_length_c 11.0131(16)
_cell_measurement_reflns_used 7039
_cell_measurement_temperature 296.15
_cell_measurement_theta_max 23.79
_cell_measurement_theta_min 2.38
_cell_volume 2849.6(7)
_computing_cell_refinement
;
SAINT (Bruker, 2009)
;
_computing_data_collection
;
APEX2 (Bruker, 2009)
;
_computing_data_reduction
;
SAINT (Bruker, 2009)
;
_computing_molecular_graphics
;
<i>OLEX2</i> (Dolomanov <i>et al.</i>,  2009)
;
_computing_publication_material
;
<i>OLEX2</i> (Dolomanov <i>et al.</i>,  2009)
;
_computing_structure_refinement
;
SHELXL (Sheldrick, 2015b)
;
_computing_structure_solution
;
SHELXT (Sheldrick, 2015a)
;
_diffrn_ambient_temperature 296.15
_diffrn_measured_fraction_theta_full 0.999
_diffrn_measured_fraction_theta_max 0.921
_diffrn_measurement_device_type 'Bruker APEXII CCD area detector'
_diffrn_measurement_method 'phi and omega scans'
_diffrn_radiation_monochromator graphite
_diffrn_radiation_type MoK\a
_diffrn_radiation_wavelength 0.71073
_diffrn_reflns_av_R_equivalents 0.0437
_diffrn_reflns_av_unetI/netI 0.0348
_diffrn_reflns_limit_h_max 11
_diffrn_reflns_limit_h_min -11
_diffrn_reflns_limit_k_max 38
_diffrn_reflns_limit_k_min -38
_diffrn_reflns_limit_l_max 13
_diffrn_reflns_limit_l_min -14
_diffrn_reflns_number 22024
_diffrn_reflns_theta_full 25.242
_diffrn_reflns_theta_max 27.350
_diffrn_reflns_theta_min 1.348
_exptl_absorpt_coefficient_mu 0.079
_exptl_absorpt_correction_T_max 0.7455
_exptl_absorpt_correction_T_min 0.5377
_exptl_absorpt_correction_type multi-scan
_exptl_absorpt_process_details
;
(SADABS; Bruker, 2009)
;
_exptl_crystal_colour colourless
_exptl_crystal_density_diffrn 1.216
_exptl_crystal_description block
_exptl_crystal_F_000 1112
_exptl_crystal_size_max 0.12
_exptl_crystal_size_mid 0.11
_exptl_crystal_size_min 0.1
_refine_diff_density_max 0.191
_refine_diff_density_min -0.207
_refine_ls_extinction_method none
_refine_ls_goodness_of_fit_ref 1.026
_refine_ls_hydrogen_treatment constr
_refine_ls_matrix_type full
_refine_ls_number_parameters 401
_refine_ls_number_reflns 5934
_refine_ls_number_restraints 54
_refine_ls_restrained_S_all 1.023
_refine_ls_R_factor_all 0.0727
_refine_ls_R_factor_gt 0.0507
_refine_ls_shift/su_max 0.000
_refine_ls_shift/su_mean 0.000
_refine_ls_structure_factor_coef Fsqd
_refine_ls_weighting_details 'w=1/[\s^2^(Fo^2^)+(0.0721P)^2^+0.4744P] where P=(Fo^2^+2Fc^2^)/3'
_refine_ls_weighting_scheme calc
_refine_ls_wR_factor_gt 0.1342
_refine_ls_wR_factor_ref 0.1498
_reflns_number_gt 4199
_reflns_number_total 5934
_reflns_threshold_expression 'I > 2\s(I)'
_cod_data_source_file hb4313sup1.cif
_cod_data_source_block I
_cod_database_code 1552301
_shelx_space_group_comment
;
The symmetry employed for this shelxl refinement is uniquely defined
by the following loop, which should always be used as a source of
symmetry information in preference to the above space-group names.
They are only intended as comments.
;
_shelx_estimated_absorpt_t_min 0.991
_shelx_estimated_absorpt_t_max 0.992

loop_
_space_group_symop_operation_xyz
'x, y, z'
'-x, y+1/2, -z+1/2'
'-x, -y, -z'
'x, -y-1/2, z-1/2'

loop_
_atom_site_type_symbol
_atom_site_label
_atom_site_fract_x
_atom_site_fract_y
_atom_site_fract_z
_atom_site_U_iso_or_equiv
_atom_site_adp_type
_atom_site_calc_flag
_atom_site_occupancy
_atom_site_disorder_assembly
_atom_site_disorder_group
O O1 0.71434(16) 0.39493(4) 0.20577(13) 0.0743(4) Uani d 1 . .
O O2 0.63910(14) 0.42204(4) 0.39754(11) 0.0635(3) Uani d 1 . .
O O3 0.6825(5) 0.47955(14) 0.6935(4) 0.0755(11) Uani d 0.732(7) A 1
O O3A 0.695(2) 0.4900(6) 0.6688(17) 0.173(8) Uani d 0.268(7) A 2
O O4 0.7326(5) 0.49775(11) 0.9670(3) 0.1180(16) Uani d 0.732(7) A 1
O O4A 0.8197(10) 0.5302(3) 0.9932(7) 0.119(4) Uani d 0.268(7) A 2
N N1 0.10451(15) 0.22075(4) -0.09581(13) 0.0510(3) Uani d 1 . .
C C1 0.08312(18) 0.26320(5) -0.13215(15) 0.0485(4) Uani d 1 . .
C C2 -0.03102(18) 0.27262(5) -0.26405(15) 0.0509(4) Uani d 1 . .
C C3 -0.0832(2) 0.23947(6) -0.35734(17) 0.0633(5) Uani d 1 . .
H H3 -0.047216 0.210658 -0.336395 0.076 Uiso calc 1 . .
C C4 -0.1871(2) 0.24872(7) -0.48007(19) 0.0749(6) Uani d 1 . .
H H4 -0.222315 0.226179 -0.541210 0.090 Uiso calc 1 . .
C C5 -0.2390(2) 0.29134(7) -0.5123(2) 0.0754(6) Uani d 1 . .
H H5 -0.308762 0.297781 -0.595388 0.090 Uiso calc 1 . .
C C6 -0.1874(2) 0.32435(7) -0.42118(19) 0.0692(5) Uani d 1 . .
H H6 -0.222341 0.353155 -0.443849 0.083 Uiso calc 1 . .
C C7 -0.08478(19) 0.31579(6) -0.29667(16) 0.0563(4) Uani d 1 . .
C C8 -0.0320(2) 0.35105(6) -0.19438(19) 0.0708(5) Uani d 1 . .
H H8A -0.099077 0.350812 -0.143513 0.085 Uiso calc 1 . .
H H8B -0.042310 0.379743 -0.236200 0.085 Uiso calc 1 . .
C C9 0.1352(2) 0.34464(5) -0.10467(17) 0.0605(4) Uani d 1 . .
H H9A 0.204076 0.351483 -0.151368 0.073 Uiso calc 1 . .
H H9B 0.158504 0.365084 -0.032218 0.073 Uiso calc 1 . .
C C10 0.16608(18) 0.29796(5) -0.05304(15) 0.0491(4) Uani d 1 . .
C C11 0.27751(18) 0.28769(5) 0.06836(15) 0.0504(4) Uani d 1 . .
C C12 0.30031(19) 0.24333(5) 0.10727(15) 0.0518(4) Uani d 1 . .
C C13 0.4164(2) 0.22877(6) 0.23686(18) 0.0672(5) Uani d 1 . .
H H13A 0.364811 0.226732 0.299653 0.081 Uiso calc 1 . .
H H13B 0.498975 0.250599 0.268064 0.081 Uiso calc 1 . .
C C14 0.4863(2) 0.18407(7) 0.2251(2) 0.0758(6) Uani d 1 . .
H H14A 0.553373 0.187471 0.174858 0.091 Uiso calc 1 . .
H H14B 0.550046 0.173689 0.311146 0.091 Uiso calc 1 . .
C C15 0.3636(2) 0.15035(6) 0.16108(17) 0.0638(5) Uani d 1 . .
C C16 0.3808(3) 0.10565(7) 0.1952(2) 0.0820(6) Uani d 1 . .
H H16 0.470504 0.096199 0.261970 0.098 Uiso calc 1 . .
C C17 0.2674(4) 0.07543(7) 0.1317(2) 0.0920(8) Uani d 1 . .
H H17 0.281080 0.045700 0.155037 0.110 Uiso calc 1 . .
C C18 0.1336(3) 0.08896(7) 0.0336(2) 0.0856(7) Uani d 1 . .
H H18 0.056637 0.068414 -0.008815 0.103 Uiso calc 1 . .
C C19 0.1130(2) 0.13319(6) -0.00238(19) 0.0674(5) Uani d 1 . .
H H19 0.022252 0.142257 -0.068636 0.081 Uiso calc 1 . .
C C20 0.2281(2) 0.16406(5) 0.06058(16) 0.0559(4) Uani d 1 . .
C C21 0.20972(18) 0.21123(5) 0.02191(15) 0.0502(4) Uani d 1 . .
C C22 0.37005(19) 0.32369(5) 0.15619(15) 0.0512(4) Uani d 1 . .
C C23 0.4972(2) 0.34257(6) 0.13558(16) 0.0556(4) Uani d 1 . .
H H23 0.523515 0.333000 0.065869 0.067 Uiso calc 1 . .
C C24 0.58527(19) 0.37532(5) 0.21675(16) 0.0532(4) Uani d 1 . .
C C25 0.54418(19) 0.39013(5) 0.32045(15) 0.0512(4) Uani d 1 . .
C C26 0.4170(2) 0.37195(6) 0.33955(16) 0.0580(4) Uani d 1 . .
H H26 0.388129 0.382072 0.407437 0.070 Uiso calc 1 . .
C C27 0.3310(2) 0.33861(6) 0.25851(16) 0.0575(4) Uani d 1 . .
H H27 0.246238 0.326250 0.273544 0.069 Uiso calc 1 . .
C C28 0.7627(2) 0.38215(8) 0.1035(2) 0.0782(6) Uani d 1 . .
H H28A 0.685289 0.390937 0.020748 0.094 Uiso calc 1 . .
H H28B 0.774643 0.350245 0.103402 0.094 Uiso calc 1 . .
C C29 0.9141(3) 0.40407(9) 0.1224(2) 0.0933(7) Uani d 1 . .
H H29A 0.943418 0.398295 0.048609 0.140 Uiso calc 1 . .
H H29B 0.992816 0.392671 0.199593 0.140 Uiso calc 1 . .
H H29C 0.903879 0.435423 0.131365 0.140 Uiso calc 1 . .
C C30 0.6000(2) 0.43698(7) 0.50509(18) 0.0688(5) Uani d 1 . .
H H30A 0.588985 0.411929 0.556253 0.083 Uiso calc 1 . .
H H30B 0.501933 0.453036 0.474177 0.083 Uiso calc 1 . .
C C31 0.7281(3) 0.46647(7) 0.58576(19) 0.0746(5) Uani d 1 . .
H H31A 0.826874 0.450774 0.616634 0.090 Uiso calc 0.732(7) A 1
H H31B 0.737913 0.492118 0.536238 0.090 Uiso calc 0.732(7) A 1
H H31C 0.818457 0.448388 0.631757 0.090 Uiso calc 0.268(7) A 2
H H31D 0.756965 0.486084 0.528369 0.090 Uiso calc 0.268(7) A 2
C C32 0.7863(7) 0.50939(18) 0.7776(6) 0.0878(14) Uani d 0.732(7) A 1
H H32A 0.803993 0.533688 0.726962 0.105 Uiso calc 0.732(7) A 1
H H32B 0.885443 0.494623 0.820207 0.105 Uiso calc 0.732(7) A 1
C C32A 0.790(4) 0.4894(10) 0.783(2) 0.176(11) Uani d 0.268(7) A 2
H H32C 0.879303 0.507911 0.790106 0.211 Uiso calc 0.268(7) A 2
H H32D 0.826563 0.459474 0.807728 0.211 Uiso calc 0.268(7) A 2
C C33 0.7328(8) 0.52691(19) 0.8746(6) 0.0969(16) Uani d 0.732(7) A 1
H H33A 0.798537 0.551803 0.916278 0.116 Uiso calc 0.732(7) A 1
H H33B 0.627543 0.538043 0.832187 0.116 Uiso calc 0.732(7) A 1
C C33A 0.697(3) 0.5091(6) 0.8795(19) 0.123(6) Uani d 0.268(7) A 2
H H33C 0.617954 0.530617 0.833003 0.148 Uiso calc 0.268(7) A 2
H H33D 0.646248 0.485121 0.908089 0.148 Uiso calc 0.268(7) A 2
C C34 0.7022(11) 0.5171(3) 1.0730(7) 0.156(3) Uani d 0.732(7) A 1
H H34A 0.611157 0.535544 1.040400 0.233 Uiso calc 0.732(7) A 1
H H34B 0.790132 0.534744 1.123588 0.233 Uiso calc 0.732(7) A 1
H H34C 0.684890 0.494192 1.126604 0.233 Uiso calc 0.732(7) A 1
C C34A 0.752(3) 0.5412(6) 1.0832(17) 0.138(7) Uani d 0.268(7) A 2
H H34D 0.781137 0.519691 1.152001 0.207 Uiso calc 0.268(7) A 2
H H34E 0.640465 0.541513 1.041264 0.207 Uiso calc 0.268(7) A 2
H H34F 0.787465 0.569941 1.118587 0.207 Uiso calc 0.268(7) A 2

loop_
_atom_site_aniso_label
_atom_site_aniso_U_11
_atom_site_aniso_U_22
_atom_site_aniso_U_33
_atom_site_aniso_U_12
_atom_site_aniso_U_13
_atom_site_aniso_U_23
O1 0.0755(9) 0.0878(9) 0.0700(8) -0.0311(7) 0.0387(7) -0.0266(7)
O2 0.0689(8) 0.0666(7) 0.0561(7) -0.0144(6) 0.0239(6) -0.0193(6)
O3 0.0841(19) 0.0845(17) 0.061(2) -0.0294(16) 0.0303(17) -0.0267(13)
O3A 0.212(15) 0.171(13) 0.089(7) 0.098(10) -0.004(7) -0.065(8)
O4 0.177(4) 0.103(2) 0.085(2) 0.020(2) 0.061(2) -0.0026(17)
O4A 0.139(7) 0.143(8) 0.080(5) -0.042(5) 0.045(4) -0.031(4)
N1 0.0477(7) 0.0540(8) 0.0490(8) -0.0020(6) 0.0145(6) -0.0028(6)
C1 0.0430(8) 0.0529(9) 0.0479(9) -0.0019(7) 0.0144(7) -0.0030(7)
C2 0.0416(8) 0.0586(9) 0.0484(9) -0.0029(7) 0.0114(7) -0.0020(7)
C3 0.0562(10) 0.0633(10) 0.0580(11) -0.0026(8) 0.0057(9) -0.0061(8)
C4 0.0663(12) 0.0814(13) 0.0590(12) -0.0065(10) 0.0006(10) -0.0115(10)
C5 0.0631(12) 0.0880(14) 0.0553(11) -0.0015(10) -0.0025(9) 0.0048(10)
C6 0.0603(11) 0.0702(11) 0.0639(12) 0.0052(9) 0.0065(9) 0.0074(9)
C7 0.0489(9) 0.0625(10) 0.0533(10) 0.0015(7) 0.0133(8) 0.0006(8)
C8 0.0764(13) 0.0598(10) 0.0646(12) 0.0092(9) 0.0112(10) -0.0032(8)
C9 0.0667(11) 0.0550(9) 0.0542(10) -0.0060(8) 0.0149(9) -0.0042(7)
C10 0.0461(9) 0.0546(9) 0.0458(9) -0.0034(7) 0.0155(7) -0.0036(7)
C11 0.0442(9) 0.0603(9) 0.0459(9) -0.0062(7) 0.0152(7) -0.0059(7)
C12 0.0464(9) 0.0617(10) 0.0453(9) -0.0011(7) 0.0140(7) -0.0010(7)
C13 0.0639(11) 0.0733(11) 0.0524(10) 0.0006(9) 0.0065(9) 0.0021(8)
C14 0.0665(12) 0.0902(14) 0.0617(12) 0.0174(10) 0.0121(10) 0.0117(10)
C15 0.0763(12) 0.0697(11) 0.0507(10) 0.0180(9) 0.0293(9) 0.0071(8)
C16 0.1162(18) 0.0777(14) 0.0589(12) 0.0320(13) 0.0396(12) 0.0154(10)
C17 0.155(2) 0.0610(12) 0.0754(14) 0.0155(14) 0.0597(16) 0.0114(11)
C18 0.123(2) 0.0607(11) 0.0880(16) -0.0111(12) 0.0561(15) -0.0023(11)
C19 0.0811(13) 0.0600(10) 0.0682(12) -0.0038(9) 0.0355(10) -0.0017(9)
C20 0.0655(11) 0.0565(9) 0.0527(9) 0.0047(8) 0.0295(9) 0.0014(7)
C21 0.0461(9) 0.0572(9) 0.0476(9) 0.0000(7) 0.0171(7) -0.0010(7)
C22 0.0479(9) 0.0588(9) 0.0428(8) -0.0044(7) 0.0113(7) -0.0033(7)
C23 0.0557(10) 0.0670(10) 0.0460(9) -0.0088(8) 0.0204(8) -0.0108(7)
C24 0.0502(9) 0.0605(9) 0.0490(9) -0.0092(7) 0.0180(7) -0.0056(7)
C25 0.0518(9) 0.0542(9) 0.0434(8) -0.0032(7) 0.0120(7) -0.0057(7)
C26 0.0572(10) 0.0709(10) 0.0487(9) -0.0030(8) 0.0225(8) -0.0087(8)
C27 0.0509(10) 0.0715(11) 0.0512(10) -0.0092(8) 0.0199(8) -0.0059(8)
C28 0.0731(13) 0.0934(14) 0.0782(13) -0.0149(11) 0.0395(11) -0.0201(11)
C29 0.0768(14) 0.1173(18) 0.0985(17) -0.0265(13) 0.0469(13) -0.0220(14)
C30 0.0715(12) 0.0710(11) 0.0622(11) -0.0002(9) 0.0219(10) -0.0207(9)
C31 0.0886(14) 0.0694(11) 0.0621(12) -0.0079(10) 0.0225(11) -0.0175(9)
C32 0.097(3) 0.093(3) 0.072(2) -0.032(2) 0.029(2) -0.040(2)
C32A 0.224(19) 0.22(3) 0.062(7) 0.017(19) 0.030(9) -0.023(13)
C33 0.132(4) 0.088(4) 0.069(3) -0.017(3) 0.034(2) -0.024(2)
C33A 0.184(15) 0.096(12) 0.068(8) -0.023(10) 0.019(8) -0.010(8)
C34 0.215(8) 0.166(6) 0.122(4) 0.000(6) 0.105(5) -0.032(5)
C34A 0.23(2) 0.118(12) 0.100(9) -0.051(12) 0.103(11) -0.037(9)

loop_
_atom_type_symbol
_atom_type_description
_atom_type_scat_dispersion_real
_atom_type_scat_dispersion_imag
_atom_type_scat_source
C C 0.0033 0.0016 'International Tables Vol C Tables 4.2.6.8 and 6.1.1.4'
H H 0.0000 0.0000 'International Tables Vol C Tables 4.2.6.8 and 6.1.1.4'
N N 0.0061 0.0033 'International Tables Vol C Tables 4.2.6.8 and 6.1.1.4'
O O 0.0106 0.0060 'International Tables Vol C Tables 4.2.6.8 and 6.1.1.4'

loop_
_geom_angle_atom_site_label_1
_geom_angle_atom_site_label_2
_geom_angle_atom_site_label_3
_geom_angle
C24 O1 C28 119.02(14)
C25 O2 C30 116.26(14)
C32 O3 C31 113.0(3)
C32A O3A C31 116.7(19)
C33 O4 C34 113.9(4)
C34A O4A C33A 107.6(14)
C1 N1 C21 118.22(13)
N1 C1 C2 117.00(14)
N1 C1 C10 122.95(14)
C10 C1 C2 120.02(14)
C3 C2 C1 121.36(15)
C3 C2 C7 119.13(15)
C7 C2 C1 119.49(14)
C2 C3 H3 119.6
C4 C3 C2 120.89(17)
C4 C3 H3 119.6
C3 C4 H4 120.1
C5 C4 C3 119.86(18)
C5 C4 H4 120.1
C4 C5 H5 120.2
C6 C5 C4 119.70(18)
C6 C5 H5 120.2
C5 C6 H6 119.2
C5 C6 C7 121.54(18)
C7 C6 H6 119.2
C2 C7 C8 118.81(15)
C6 C7 C2 118.87(16)
C6 C7 C8 122.31(16)
C7 C8 H8A 109.2
C7 C8 H8B 109.2
C7 C8 C9 112.27(15)
H8A C8 H8B 107.9
C9 C8 H8A 109.2
C9 C8 H8B 109.1
C8 C9 H9A 109.2
C8 C9 H9B 109.2
H9A C9 H9B 107.9
C10 C9 C8 112.07(14)
C10 C9 H9A 109.2
C10 C9 H9B 109.2
C1 C10 C9 118.64(14)
C11 C10 C1 118.45(15)
C11 C10 C9 122.87(14)
C10 C11 C12 118.93(14)
C10 C11 C22 120.48(14)
C12 C11 C22 120.59(14)
C11 C12 C13 123.11(15)
C21 C12 C11 118.08(14)
C21 C12 C13 118.80(15)
C12 C13 H13A 109.5
C12 C13 H13B 109.5
C12 C13 C14 110.77(15)
H13A C13 H13B 108.1
C14 C13 H13A 109.5
C14 C13 H13B 109.5
C13 C14 H14A 109.2
C13 C14 H14B 109.2
H14A C14 H14B 107.9
C15 C14 C13 112.08(16)
C15 C14 H14A 109.2
C15 C14 H14B 109.2
C16 C15 C14 122.63(19)
C16 C15 C20 118.9(2)
C20 C15 C14 118.49(16)
C15 C16 H16 119.5
C17 C16 C15 121.0(2)
C17 C16 H16 119.5
C16 C17 H17 119.9
C16 C17 C18 120.2(2)
C18 C17 H17 119.9
C17 C18 H18 119.9
C17 C18 C19 120.2(2)
C19 C18 H18 119.9
C18 C19 H19 119.9
C18 C19 C20 120.1(2)
C20 C19 H19 119.9
C15 C20 C21 119.37(16)
C19 C20 C15 119.72(17)
C19 C20 C21 120.91(16)
N1 C21 C12 123.34(15)
N1 C21 C20 116.95(14)
C12 C21 C20 119.71(15)
C23 C22 C11 120.45(14)
C27 C22 C11 120.80(15)
C27 C22 C23 118.75(15)
C22 C23 H23 119.4
C24 C23 C22 121.25(15)
C24 C23 H23 119.4
O1 C24 C23 125.20(15)
O1 C24 C25 115.46(14)
C23 C24 C25 119.33(15)
O2 C25 C24 115.65(14)
O2 C25 C26 124.95(15)
C26 C25 C24 119.39(14)
C25 C26 H26 119.7
C25 C26 C27 120.65(15)
C27 C26 H26 119.7
C22 C27 C26 120.61(15)
C22 C27 H27 119.7
C26 C27 H27 119.7
O1 C28 H28A 110.0
O1 C28 H28B 110.0
O1 C28 C29 108.33(17)
H28A C28 H28B 108.4
C29 C28 H28A 110.0
C29 C28 H28B 110.0
C28 C29 H29A 109.5
C28 C29 H29B 109.5
C28 C29 H29C 109.5
H29A C29 H29B 109.5
H29A C29 H29C 109.5
H29B C29 H29C 109.5
O2 C30 H30A 110.2
O2 C30 H30B 110.2
O2 C30 C31 107.68(16)
H30A C30 H30B 108.5
C31 C30 H30A 110.2
C31 C30 H30B 110.2
O3 C31 C30 104.7(2)
O3 C31 H31A 110.8
O3 C31 H31B 110.8
O3A C31 C30 114.7(9)
O3A C31 H31C 108.6
O3A C31 H31D 108.6
C30 C31 H31A 110.8
C30 C31 H31B 110.8
C30 C31 H31C 108.6
C30 C31 H31D 108.6
H31A C31 H31B 108.9
H31C C31 H31D 107.6
O3 C32 H32A 108.9
O3 C32 H32B 108.9
O3 C32 C33 113.6(5)
H32A C32 H32B 107.7
C33 C32 H32A 108.9
C33 C32 H32B 108.9
O3A C32A H32C 110.3
O3A C32A H32D 110.3
O3A C32A C33A 107(2)
H32C C32A H32D 108.5
C33A C32A H32C 110.3
C33A C32A H32D 110.3
O4 C33 C32 114.7(5)
O4 C33 H33A 108.6
O4 C33 H33B 108.6
C32 C33 H33A 108.6
C32 C33 H33B 108.6
H33A C33 H33B 107.6
O4A C33A C32A 106.0(18)
O4A C33A H33C 110.5
O4A C33A H33D 110.5
C32A C33A H33C 110.5
C32A C33A H33D 110.5
H33C C33A H33D 108.7
O4 C34 H34A 109.5
O4 C34 H34B 109.5
O4 C34 H34C 109.5
H34A C34 H34B 109.5
H34A C34 H34C 109.5
H34B C34 H34C 109.5
O4A C34A H34D 109.5
O4A C34A H34E 109.5
O4A C34A H34F 109.5
H34D C34A H34E 109.5
H34D C34A H34F 109.5
H34E C34A H34F 109.5

loop_
_geom_bond_atom_site_label_1
_geom_bond_atom_site_label_2
_geom_bond_distance
O1 C24 1.368(2)
O1 C28 1.405(2)
O2 C25 1.3701(19)
O2 C30 1.429(2)
O3 C31 1.448(4)
O3 C32 1.394(6)
O3A C31 1.278(14)
O3A C32A 1.24(3)
O4 C33 1.346(8)
O4 C34 1.420(6)
O4A C33A 1.50(2)
O4A C34A 1.386(18)
N1 C1 1.336(2)
N1 C21 1.340(2)
C1 C2 1.482(2)
C1 C10 1.402(2)
C2 C3 1.391(2)
C2 C7 1.395(2)
C3 H3 0.9300
C3 C4 1.374(3)
C4 H4 0.9300
C4 C5 1.374(3)
C5 H5 0.9300
C5 C6 1.372(3)
C6 H6 0.9300
C6 C7 1.381(2)
C7 C8 1.499(2)
C8 H8A 0.9700
C8 H8B 0.9700
C8 C9 1.510(3)
C9 H9A 0.9700
C9 H9B 0.9700
C9 C10 1.508(2)
C10 C11 1.396(2)
C11 C12 1.399(2)
C11 C22 1.500(2)
C12 C13 1.508(2)
C12 C21 1.398(2)
C13 H13A 0.9700
C13 H13B 0.9700
C13 C14 1.520(3)
C14 H14A 0.9700
C14 H14B 0.9700
C14 C15 1.494(3)
C15 C16 1.395(3)
C15 C20 1.398(3)
C16 H16 0.9300
C16 C17 1.373(3)
C17 H17 0.9300
C17 C18 1.375(4)
C18 H18 0.9300
C18 C19 1.387(3)
C19 H19 0.9300
C19 C20 1.393(3)
C20 C21 1.479(2)
C22 C23 1.389(2)
C22 C27 1.375(2)
C23 H23 0.9300
C23 C24 1.383(2)
C24 C25 1.399(2)
C25 C26 1.373(2)
C26 H26 0.9300
C26 C27 1.388(2)
C27 H27 0.9300
C28 H28A 0.9700
C28 H28B 0.9700
C28 C29 1.485(3)
C29 H29A 0.9600
C29 H29B 0.9600
C29 H29C 0.9600
C30 H30A 0.9700
C30 H30B 0.9700
C30 C31 1.488(3)
C31 H31A 0.9700
C31 H31B 0.9700
C31 H31C 0.9700
C31 H31D 0.9700
C32 H32A 0.9700
C32 H32B 0.9700
C32 C33 1.428(9)
C32A H32C 0.9700
C32A H32D 0.9700
C32A C33A 1.70(3)
C33 H33A 0.9700
C33 H33B 0.9700
C33A H33C 0.9700
C33A H33D 0.9700
C34 H34A 0.9600
C34 H34B 0.9600
C34 H34C 0.9600
C34A H34D 0.9600
C34A H34E 0.9600
C34A H34F 0.9600

loop_
_geom_hbond_atom_site_label_D
_geom_hbond_atom_site_label_H
_geom_hbond_atom_site_label_A
_geom_hbond_site_symmetry_A
_geom_hbond_distance_DH
_geom_hbond_distance_HA
_geom_hbond_distance_DA
_geom_hbond_angle_DHA
C27 H27 N1 4_565 0.93 2.67 3.537(2) 156
C29 H29c O4 1_554 0.96 2.69 3.415(6) 132

loop_
_geom_torsion_atom_site_label_1
_geom_torsion_atom_site_label_2
_geom_torsion_atom_site_label_3
_geom_torsion_atom_site_label_4
_geom_torsion
O1 C24 C25 O2 -0.4(2)
O1 C24 C25 C26 -179.39(15)
O2 C25 C26 C27 -177.74(16)
O2 C30 C31 O3 -178.9(3)
O2 C30 C31 O3A 165.3(10)
O3 C32 C33 O4 70.8(8)
O3A C32A C33A O4A -151(3)
N1 C1 C2 C3 -16.0(2)
N1 C1 C2 C7 165.48(15)
N1 C1 C10 C9 178.78(15)
N1 C1 C10 C11 0.9(2)
C1 N1 C21 C12 -1.4(2)
C1 N1 C21 C20 178.62(14)
C1 C2 C3 C4 -178.93(18)
C1 C2 C7 C6 178.00(16)
C1 C2 C7 C8 -3.4(2)
C1 C10 C11 C12 -1.0(2)
C1 C10 C11 C22 179.60(14)
C2 C1 C10 C9 0.6(2)
C2 C1 C10 C11 -177.26(14)
C2 C3 C4 C5 0.9(3)
C2 C7 C8 C9 36.3(2)
C3 C2 C7 C6 -0.5(3)
C3 C2 C7 C8 178.09(17)
C3 C4 C5 C6 -0.5(3)
C4 C5 C6 C7 -0.5(3)
C5 C6 C7 C2 1.0(3)
C5 C6 C7 C8 -177.6(2)
C6 C7 C8 C9 -145.14(18)
C7 C2 C3 C4 -0.4(3)
C7 C8 C9 C10 -49.5(2)
C8 C9 C10 C1 32.2(2)
C8 C9 C10 C11 -150.05(16)
C9 C10 C11 C12 -178.80(15)
C9 C10 C11 C22 1.8(2)
C10 C1 C2 C3 162.25(16)
C10 C1 C2 C7 -16.2(2)
C10 C11 C12 C13 -179.33(16)
C10 C11 C12 C21 0.0(2)
C10 C11 C22 C23 -79.5(2)
C10 C11 C22 C27 100.53(19)
C11 C12 C13 C14 -146.32(18)
C11 C12 C21 N1 1.2(2)
C11 C12 C21 C20 -178.78(14)
C11 C22 C23 C24 -179.01(15)
C11 C22 C27 C26 -179.98(16)
C12 C11 C22 C23 101.14(19)
C12 C11 C22 C27 -78.8(2)
C12 C13 C14 C15 -51.7(2)
C13 C12 C21 N1 -179.38(16)
C13 C12 C21 C20 0.6(2)
C13 C14 C15 C16 -145.65(18)
C13 C14 C15 C20 36.2(2)
C14 C15 C16 C17 -178.1(2)
C14 C15 C20 C19 178.86(17)
C14 C15 C20 C21 -0.7(2)
C15 C16 C17 C18 -0.6(3)
C15 C20 C21 N1 160.90(15)
C15 C20 C21 C12 -19.1(2)
C16 C15 C20 C19 0.6(3)
C16 C15 C20 C21 -178.91(16)
C16 C17 C18 C19 0.5(3)
C17 C18 C19 C20 0.2(3)
C18 C19 C20 C15 -0.7(3)
C18 C19 C20 C21 178.80(17)
C19 C20 C21 N1 -18.6(2)
C19 C20 C21 C12 161.38(16)
C20 C15 C16 C17 0.0(3)
C21 N1 C1 C2 178.51(14)
C21 N1 C1 C10 0.3(2)
C21 C12 C13 C14 34.3(2)
C22 C11 C12 C13 0.0(2)
C22 C11 C12 C21 179.41(14)
C22 C23 C24 O1 178.26(16)
C22 C23 C24 C25 -0.9(3)
C23 C22 C27 C26 0.1(3)
C23 C24 C25 O2 178.85(15)
C23 C24 C25 C26 -0.1(3)
C24 O1 C28 C29 -173.35(18)
C24 C25 C26 C27 1.1(3)
C25 O2 C30 C31 172.29(15)
C25 C26 C27 C22 -1.1(3)
C27 C22 C23 C24 0.9(3)
C28 O1 C24 C23 1.3(3)
C28 O1 C24 C25 -179.51(17)
C30 O2 C25 C24 -179.04(15)
C30 O2 C25 C26 -0.1(2)
C31 O3 C32 C33 172.4(5)
C31 O3A C32A C33A -162.8(15)
C32 O3 C31 C30 -177.1(4)
C32A O3A C31 C30 130(2)
C34 O4 C33 C32 170.9(6)
C34A O4A C33A C32A -171.9(15)

_cod_database_fobs_code 1552301
